data_7241435
loop_
_publ_author_name
'Xue, Zhen-Zhen'
'Li, Xin-Yu'
'Xu, Lei'
'Han, Song-De'
'Pan, Jie'
'Wang, Guo-Ming'

_publ_section_title
;
 Novel silver(i) cluster-based coordination polymers as efficient
 luminescent thermometers
;
_journal_issue 1
_journal_name_full CrystEngComm
_journal_page_first 56
_journal_page_last 63
_journal_paper_doi 10.1039/D0CE01507E
_journal_volume 23
_journal_year 2021
_chemical_formula_sum 'C19 H11 Ag3 I N9'
_chemical_formula_weight 815.88
_space_group_crystal_system monoclinic
_space_group_IT_number 14
_space_group_name_Hall '-P 2ybc'
_space_group_name_H-M_alt 'P 1 21/c 1'
_atom_sites_solution_hydrogens geom
_audit_creation_method SHELXL-2014/7
_audit_update_record
;
2020-11-05 deposited with the CCDC.	2020-11-10 downloaded from the CCDC.
;
_cell_angle_alpha 90
_cell_angle_beta 119.363(6)
_cell_angle_gamma 90
_cell_formula_units_Z 4
_cell_length_a 14.8663(11)
_cell_length_b 7.3955(8)
_cell_length_c 20.839(2)
_cell_measurement_reflns_used 1721
_cell_measurement_temperature 293(2)
_cell_measurement_theta_max 27.3320
_cell_measurement_theta_min 2.9610
_cell_volume 1996.8(3)
_computing_cell_refinement 'CrysAlisPro 1.171.39.16b (Rigaku OD, 2015)'
_computing_data_collection 'CrysAlisPro 1.171.39.16b (Rigaku OD, 2015)'
_computing_data_reduction 'CrysAlisPro 1.171.39.16b (Rigaku OD, 2015)'
_computing_structure_refinement 'SHELXL-2014/7 (Sheldrick, 2014)'
_diffrn_ambient_temperature 293(2)
_diffrn_measured_fraction_theta_full 0.999
_diffrn_measured_fraction_theta_max 0.999
_diffrn_measurement_device_type 'XtaLAB Mini (ROW)'
_diffrn_radiation_type MoK\a
_diffrn_radiation_wavelength 0.71073
_diffrn_reflns_av_R_equivalents 0.0550
_diffrn_reflns_av_unetI/netI 0.0919
_diffrn_reflns_Laue_measured_fraction_full 0.999
_diffrn_reflns_Laue_measured_fraction_max 0.999
_diffrn_reflns_limit_h_max 17
_diffrn_reflns_limit_h_min -17
_diffrn_reflns_limit_k_max 8
_diffrn_reflns_limit_k_min -8
_diffrn_reflns_limit_l_max 14
_diffrn_reflns_limit_l_min -24
_diffrn_reflns_number 6879
_diffrn_reflns_point_group_measured_fraction_full 0.999
_diffrn_reflns_point_group_measured_fraction_max 0.999
_diffrn_reflns_theta_full 25.193
_diffrn_reflns_theta_max 25.193
_diffrn_reflns_theta_min 2.829
_exptl_absorpt_coefficient_mu 4.490
_exptl_absorpt_correction_T_max 1.00000
_exptl_absorpt_correction_T_min 0.74152
_exptl_absorpt_correction_type multi-scan
_exptl_crystal_colour colorless
_exptl_crystal_density_diffrn 2.714
_exptl_crystal_description strip-shaped
_exptl_crystal_F_000 1528
_exptl_crystal_size_max 0.18
_exptl_crystal_size_mid 0.16
_exptl_crystal_size_min 0.15
_refine_diff_density_max 1.550
_refine_diff_density_min -0.941
_refine_diff_density_rms 0.180
_refine_ls_extinction_method none
_refine_ls_goodness_of_fit_ref 0.992
_refine_ls_hydrogen_treatment constr
_refine_ls_matrix_type full
_refine_ls_number_parameters 289
_refine_ls_number_reflns 3587
_refine_ls_number_restraints 0
_refine_ls_restrained_S_all 0.992
_refine_ls_R_factor_all 0.0959
_refine_ls_R_factor_gt 0.0513
_refine_ls_shift/su_max 0.000
_refine_ls_shift/su_mean 0.000
_refine_ls_structure_factor_coef Fsqd
_refine_ls_weighting_details 'w=1/[\s^2^(Fo^2^)+(0.0407P)^2^] where P=(Fo^2^+2Fc^2^)/3'
_refine_ls_weighting_scheme calc
_refine_ls_wR_factor_gt 0.1049
_refine_ls_wR_factor_ref 0.1334
_reflns_Friedel_coverage 0.000
_reflns_number_gt 2203
_reflns_number_total 3587
_reflns_threshold_expression 'I > 2\s(I)'
_cod_data_source_file d0ce01507e2.cif
_cod_data_source_block 2
_cod_depositor_comments 'Adding full bibliography for 7241434--7241435.cif.'
_cod_original_sg_symbol_H-M 'P 21/c'
_cod_database_code 7241435
_shelx_shelxl_version_number 2014/7
_shelx_space_group_comment
;
The symmetry employed for this shelxl refinement is uniquely defined
by the following loop, which should always be used as a source of
symmetry information in preference to the above space-group names.
They are only intended as comments.
;

loop_
_space_group_symop_operation_xyz
'x, y, z'
'-x, y+1/2, -z+1/2'
'-x, -y, -z'
'x, -y-1/2, z-1/2'

loop_
_atom_site_label
_atom_site_type_symbol
_atom_site_fract_x
_atom_site_fract_y
_atom_site_fract_z
_atom_site_U_iso_or_equiv
_atom_site_adp_type
_atom_site_occupancy
_atom_site_site_symmetry_order
_atom_site_calc_flag
_atom_site_refinement_flags_posn
_atom_site_refinement_flags_adp
_atom_site_refinement_flags_occupancy
_atom_site_disorder_assembly
_atom_site_disorder_group
Ag1 Ag 0.19891(7) 0.62885(15) 0.41762(5) 0.0509(3) Uani 1 1 d . . . . .
Ag2 Ag 0.06140(7) 0.36505(15) 0.20467(5) 0.0531(3) Uani 1 1 d . . . . .
Ag3 Ag -0.02889(8) 0.22305(17) -0.14204(5) 0.0626(4) Uani 1 1 d . . . . .
I1 I 0.09665(6) 0.12045(12) 0.31807(4) 0.0462(3) Uani 1 1 d . . . . .
C1 C 0.4848(9) 0.7561(18) 0.5616(5) 0.051(4) Uani 1 1 d . . . . .
H1A H 0.4646 0.7665 0.5972 0.061 Uiso 1 1 calc R U . . .
C2 C 0.5858(9) 0.7914(16) 0.5814(6) 0.044(3) Uani 1 1 d . . . . .
H2A H 0.6342 0.8176 0.6299 0.053 Uiso 1 1 calc R U . . .
C3 C 0.6127(9) 0.7866(18) 0.5275(6) 0.050(3) Uani 1 1 d . . . . .
H3A H 0.6796 0.8159 0.5385 0.060 Uiso 1 1 calc R U . . .
C4 C 0.5409(8) 0.7388(16) 0.4571(5) 0.042(3) Uani 1 1 d . . . . .
H4A H 0.5588 0.7332 0.4202 0.051 Uiso 1 1 calc R U . . .
C5 C 0.4438(8) 0.6998(17) 0.4424(5) 0.042(3) Uani 1 1 d . . . . .
C6 C 0.3656(7) 0.6352(15) 0.3695(5) 0.031(3) Uani 1 1 d . . . . .
C7 C 0.2932(8) 0.5395(15) 0.2624(5) 0.033(3) Uani 1 1 d . . . . .
C8 C 0.2628(7) 0.4864(15) 0.1858(5) 0.034(3) Uani 1 1 d . . . . .
C9 C 0.3240(8) 0.5222(16) 0.1535(5) 0.041(3) Uani 1 1 d . . . . .
H9A H 0.3898 0.5707 0.1810 0.049 Uiso 1 1 calc R U . . .
C10 C 0.2843(8) 0.4840(16) 0.0797(5) 0.040(3) Uani 1 1 d . . . . .
H10A H 0.3217 0.5131 0.0561 0.047 Uiso 1 1 calc R U . . .
C11 C 0.1908(8) 0.4038(16) 0.0418(5) 0.038(3) Uani 1 1 d . . . . .
H11A H 0.1641 0.3756 -0.0077 0.046 Uiso 1 1 calc R U . . .
C12 C 0.1345(8) 0.3636(16) 0.0775(5) 0.038(3) Uani 1 1 d . . . . .
C13 C 0.0351(8) 0.2739(15) 0.0436(5) 0.035(3) Uani 1 1 d . . . . .
C14 C -0.1066(7) 0.1579(14) -0.0308(5) 0.032(3) Uani 1 1 d . . . . .
C15 C -0.1945(8) 0.0904(15) -0.1011(5) 0.034(3) Uani 1 1 d . . . . .
C16 C -0.2848(8) 0.0293(16) -0.1039(6) 0.043(3) Uani 1 1 d . . . . .
H16A H -0.2913 0.0236 -0.0618 0.051 Uiso 1 1 calc R U . . .
C17 C -0.3633(8) -0.0220(18) -0.1708(6) 0.049(3) Uani 1 1 d . . . . .
H17A H -0.4258 -0.0589 -0.1750 0.059 Uiso 1 1 calc R U . . .
C18 C -0.3518(9) -0.0201(18) -0.2316(6) 0.050(3) Uani 1 1 d . . . . .
H18A H -0.4053 -0.0537 -0.2777 0.060 Uiso 1 1 calc R U . . .
C19 C -0.2587(8) 0.0330(17) -0.2220(5) 0.045(3) Uani 1 1 d . . . . .
H19A H -0.2480 0.0263 -0.2623 0.054 Uiso 1 1 calc R U . . .
N1 N 0.4142(6) 0.7074(14) 0.4934(5) 0.042(2) Uani 1 1 d . . . . .
N2 N 0.2677(6) 0.5978(13) 0.3527(4) 0.039(2) Uani 1 1 d . . . . .
N3 N 0.2213(6) 0.5376(15) 0.2823(4) 0.044(3) Uani 1 1 d . . . . .
N4 N 0.3857(6) 0.5994(12) 0.3145(4) 0.032(2) Uani 1 1 d . . . . .
N5 N 0.1722(6) 0.4040(13) 0.1483(4) 0.036(2) Uani 1 1 d . . . . .
N6 N -0.0139(6) 0.2464(13) 0.0812(4) 0.036(2) Uani 1 1 d . . . . .
N7 N -0.1060(6) 0.1652(12) 0.0342(4) 0.030(2) Uani 1 1 d . . . . .
N8 N -0.0212(6) 0.2270(12) -0.0275(4) 0.032(2) Uani 1 1 d . . . . .
N9 N -0.1810(6) 0.0944(13) -0.1584(4) 0.037(2) Uani 1 1 d . . . . .

loop_
_atom_site_aniso_label
_atom_site_aniso_U_11
_atom_site_aniso_U_22
_atom_site_aniso_U_33
_atom_site_aniso_U_23
_atom_site_aniso_U_13
_atom_site_aniso_U_12
Ag1 0.0429(5) 0.0803(8) 0.0410(5) 0.0008(5) 0.0295(4) 0.0057(5)
Ag2 0.0419(5) 0.0845(9) 0.0395(5) 0.0036(5) 0.0251(4) -0.0022(5)
Ag3 0.0547(6) 0.0945(10) 0.0557(6) -0.0030(6) 0.0404(5) -0.0130(6)
I1 0.0361(4) 0.0691(6) 0.0404(4) 0.0040(4) 0.0241(4) 0.0010(4)
C1 0.056(8) 0.073(11) 0.025(5) -0.014(6) 0.022(6) 0.002(7)
C2 0.041(7) 0.040(8) 0.042(6) 0.000(5) 0.013(6) 0.004(6)
C3 0.044(7) 0.066(10) 0.039(6) 0.008(6) 0.020(6) -0.007(6)
C4 0.046(7) 0.060(9) 0.024(5) -0.008(5) 0.019(5) -0.011(6)
C5 0.040(7) 0.057(9) 0.030(5) -0.008(5) 0.019(5) 0.010(6)
C6 0.030(6) 0.041(7) 0.026(5) 0.008(4) 0.017(4) 0.011(5)
C7 0.038(6) 0.045(8) 0.022(5) 0.001(5) 0.020(5) -0.003(5)
C8 0.026(5) 0.033(7) 0.035(5) 0.000(5) 0.010(5) -0.007(5)
C9 0.032(6) 0.054(9) 0.038(6) -0.006(5) 0.018(5) -0.005(6)
C10 0.032(6) 0.052(8) 0.037(6) 0.002(5) 0.019(5) -0.003(5)
C11 0.042(7) 0.056(9) 0.025(5) -0.002(5) 0.023(5) -0.001(6)
C12 0.027(6) 0.057(8) 0.030(5) 0.009(5) 0.014(5) 0.003(5)
C13 0.028(6) 0.037(7) 0.032(5) 0.011(5) 0.009(5) 0.007(5)
C14 0.030(6) 0.029(7) 0.034(5) 0.000(4) 0.014(5) -0.003(5)
C15 0.034(6) 0.042(8) 0.028(5) 0.012(5) 0.015(5) 0.005(5)
C16 0.052(7) 0.045(8) 0.041(6) -0.009(5) 0.030(6) -0.001(6)
C17 0.032(6) 0.069(10) 0.047(6) -0.002(6) 0.021(5) -0.017(6)
C18 0.044(7) 0.061(10) 0.034(6) -0.007(6) 0.011(5) 0.007(6)
C19 0.031(6) 0.068(10) 0.034(6) -0.002(6) 0.014(5) 0.003(6)
N1 0.033(5) 0.054(7) 0.045(5) -0.010(5) 0.023(4) 0.001(5)
N2 0.033(5) 0.047(7) 0.035(5) -0.003(4) 0.016(4) 0.005(4)
N3 0.032(5) 0.081(8) 0.023(4) -0.004(5) 0.016(4) -0.005(5)
N4 0.024(5) 0.041(6) 0.032(4) -0.006(4) 0.013(4) -0.004(4)
N5 0.018(4) 0.059(7) 0.024(4) 0.003(4) 0.006(4) 0.004(4)
N6 0.031(5) 0.056(7) 0.023(4) -0.001(4) 0.015(4) -0.008(4)
N7 0.025(4) 0.040(6) 0.026(4) 0.002(4) 0.012(4) 0.004(4)
N8 0.028(5) 0.041(6) 0.028(4) 0.000(4) 0.014(4) 0.005(4)
N9 0.033(5) 0.051(7) 0.028(4) 0.003(4) 0.016(4) 0.000(4)

loop_
_atom_type_symbol
_atom_type_description
_atom_type_scat_dispersion_real
_atom_type_scat_dispersion_imag
_atom_type_scat_source
C C 0.0033 0.0016 'International Tables Vol C Tables 4.2.6.8 and 6.1.1.4'
Ag Ag -0.8971 1.1015 'International Tables Vol C Tables 4.2.6.8 and 6.1.1.4'
N N 0.0061 0.0033 'International Tables Vol C Tables 4.2.6.8 and 6.1.1.4'
I I -0.4742 1.8119 'International Tables Vol C Tables 4.2.6.8 and 6.1.1.4'
H H 0.0000 0.0000 'International Tables Vol C Tables 4.2.6.8 and 6.1.1.4'

loop_
_geom_angle_atom_site_label_1
_geom_angle_atom_site_label_2
_geom_angle_atom_site_label_3
_geom_angle
_geom_angle_site_symmetry_1
_geom_angle_site_symmetry_3
_geom_angle_publ_flag
N2 Ag1 N7 170.1(3) . 2 ?
N6 Ag2 N5 66.6(3) . . ?
N6 Ag2 N3 132.8(3) . . ?
N5 Ag2 N3 66.4(3) . . ?
N6 Ag2 I1 117.4(2) . . ?
N5 Ag2 I1 125.64(19) . . ?
N3 Ag2 I1 93.4(2) . . ?
N6 Ag2 I1 98.6(2) . 2 ?
N5 Ag2 I1 122.0(2) . 2 ?
N3 Ag2 I1 102.4(2) . 2 ?
I1 Ag2 I1 111.25(3) . 2 ?
N6 Ag2 Ag3 90.7(2) . 3_565 ?
N5 Ag2 Ag3 72.7(2) . 3_565 ?
N3 Ag2 Ag3 71.7(2) . 3_565 ?
I1 Ag2 Ag3 150.25(4) . 3_565 ?
I1 Ag2 Ag3 50.86(3) 2 3_565 ?
N9 Ag3 N8 73.2(3) . . ?
N9 Ag3 I1 156.6(2) . 4_565 ?
N8 Ag3 I1 128.8(2) . 4_565 ?
N9 Ag3 Ag2 112.5(2) . 3_565 ?
N8 Ag3 Ag2 108.8(2) . 3_565 ?
I1 Ag3 Ag2 56.98(3) 4_565 3_565 ?
Ag3 I1 Ag2 96.48(4) 4_566 . ?
Ag3 I1 Ag2 72.16(4) 4_566 2_545 ?
Ag2 I1 Ag2 118.99(3) . 2_545 ?
N1 C1 C2 122.9(11) . . ?
N1 C1 H1A 118.6 . . ?
C2 C1 H1A 118.6 . . ?
C3 C2 C1 117.8(10) . . ?
C3 C2 H2A 121.1 . . ?
C1 C2 H2A 121.1 . . ?
C2 C3 C4 119.9(11) . . ?
C2 C3 H3A 120.1 . . ?
C4 C3 H3A 120.1 . . ?
C5 C4 C3 118.8(11) . . ?
C5 C4 H4A 120.6 . . ?
C3 C4 H4A 120.6 . . ?
N1 C5 C4 122.8(9) . . ?
N1 C5 C6 115.7(10) . . ?
C4 C5 C6 121.3(10) . . ?
N4 C6 N2 113.6(9) . . ?
N4 C6 C5 123.5(9) . . ?
N2 C6 C5 122.8(9) . . ?
N3 C7 N4 114.4(8) . . ?
N3 C7 C8 117.9(9) . . ?
N4 C7 C8 127.6(9) . . ?
N5 C8 C9 120.9(9) . . ?
N5 C8 C7 116.3(9) . . ?
C9 C8 C7 122.8(9) . . ?
C10 C9 C8 118.4(10) . . ?
C10 C9 H9A 120.8 . . ?
C8 C9 H9A 120.8 . . ?
C11 C10 C9 119.7(10) . . ?
C11 C10 H10A 120.2 . . ?
C9 C10 H10A 120.2 . . ?
C10 C11 C12 119.6(9) . . ?
C10 C11 H11A 120.2 . . ?
C12 C11 H11A 120.2 . . ?
N5 C12 C11 120.4(10) . . ?
N5 C12 C13 114.7(10) . . ?
C11 C12 C13 124.9(9) . . ?
N6 C13 N8 112.9(9) . . ?
N6 C13 C12 120.6(9) . . ?
N8 C13 C12 126.2(10) . . ?
N8 C14 N7 113.1(8) . . ?
N8 C14 C15 122.1(9) . . ?
N7 C14 C15 124.7(9) . . ?
N9 C15 C16 123.2(9) . . ?
N9 C15 C14 115.9(9) . . ?
C16 C15 C14 120.9(9) . . ?
C17 C16 C15 117.3(10) . . ?
C17 C16 H16A 121.4 . . ?
C15 C16 H16A 121.4 . . ?
C18 C17 C16 121.0(11) . . ?
C18 C17 H17A 119.5 . . ?
C16 C17 H17A 119.5 . . ?
C19 C18 C17 116.8(10) . . ?
C19 C18 H18A 121.6 . . ?
C17 C18 H18A 121.6 . . ?
N9 C19 C18 124.5(11) . . ?
N9 C19 H19A 117.7 . . ?
C18 C19 H19A 117.7 . . ?
C5 N1 C1 117.7(10) . . ?
C6 N2 N3 105.1(8) . . ?
C6 N2 Ag1 128.6(7) . . ?
N3 N2 Ag1 126.3(7) . . ?
C7 N3 N2 106.0(8) . . ?
C7 N3 Ag2 117.7(7) . . ?
N2 N3 Ag2 133.9(7) . . ?
C7 N4 C6 100.8(8) . . ?
C8 N5 C12 120.8(9) . . ?
C8 N5 Ag2 119.6(6) . . ?
C12 N5 Ag2 119.1(7) . . ?
C13 N6 N7 106.9(7) . . ?
C13 N6 Ag2 118.3(7) . . ?
N7 N6 Ag2 134.4(6) . . ?
C14 N7 N6 104.3(8) . . ?
C14 N7 Ag1 142.8(7) . 2_545 ?
N6 N7 Ag1 112.2(6) . 2_545 ?
C14 N8 C13 102.6(8) . . ?
C14 N8 Ag3 111.9(6) . . ?
C13 N8 Ag3 145.5(7) . . ?
C15 N9 C19 116.9(9) . . ?
C15 N9 Ag3 116.8(7) . . ?
C19 N9 Ag3 126.2(7) . . ?

loop_
_geom_bond_atom_site_label_1
_geom_bond_atom_site_label_2
_geom_bond_distance
_geom_bond_site_symmetry_2
_geom_bond_publ_flag
Ag1 N2 2.070(9) . ?
Ag1 N7 2.085(8) 2 ?
Ag2 N6 2.411(8) . ?
Ag2 N5 2.465(9) . ?
Ag2 N3 2.475(9) . ?
Ag2 I1 2.8138(13) . ?
Ag2 I1 2.8672(13) 2 ?
Ag2 Ag3 3.2554(17) 3_565 ?
Ag3 N9 2.319(9) . ?
Ag3 N8 2.333(8) . ?
Ag3 I1 2.6524(13) 4_565 ?
Ag3 Ag2 3.2554(17) 3_565 ?
I1 Ag3 2.6524(13) 4_566 ?
I1 Ag2 2.8672(14) 2_545 ?
C1 N1 1.338(12) . ?
C1 C2 1.372(16) . ?
C1 H1A 0.9300 . ?
C2 C3 1.366(15) . ?
C2 H2A 0.9300 . ?
C3 C4 1.371(14) . ?
C3 H3A 0.9300 . ?
C4 C5 1.353(15) . ?
C4 H4A 0.9300 . ?
C5 N1 1.335(13) . ?
C5 C6 1.467(13) . ?
C6 N4 1.346(12) . ?
C6 N2 1.347(13) . ?
C7 N3 1.323(12) . ?
C7 N4 1.342(12) . ?
C7 C8 1.481(13) . ?
C8 N5 1.328(12) . ?
C8 C9 1.398(14) . ?
C9 C10 1.380(13) . ?
C9 H9A 0.9300 . ?
C10 C11 1.354(14) . ?
C10 H10A 0.9300 . ?
C11 C12 1.397(14) . ?
C11 H11A 0.9300 . ?
C12 N5 1.329(12) . ?
C12 C13 1.450(14) . ?
C13 N6 1.321(13) . ?
C13 N8 1.342(12) . ?
C14 N8 1.338(13) . ?
C14 N7 1.353(12) . ?
C14 C15 1.492(13) . ?
C15 N9 1.306(12) . ?
C15 C16 1.390(15) . ?
C16 C17 1.362(13) . ?
C16 H16A 0.9300 . ?
C17 C18 1.360(15) . ?
C17 H17A 0.9300 . ?
C18 C19 1.356(15) . ?
C18 H18A 0.9300 . ?
C19 N9 1.340(12) . ?
C19 H19A 0.9300 . ?
N2 N3 1.355(11) . ?
N6 N7 1.371(11) . ?
N7 Ag1 2.085(8) 2_545 ?
